data_4067278
loop_
_publ_author_name
'Huang, Shih-Huang'
'Watson, William H.'
'Carrano, Carl J.'
'Wang, Xiaoping'
'Richmond, Michael G.'

_publ_section_title
;
 Directed Synthesis of the Triangular Mixed-Metal Cluster H2RhRe2Cp*(CO)9:
 Ligand Fluxionality and Facile Cluster Fragmentation in the Presence of
 CO, Halogenated Solvents, and Thiols
;
_journal_issue 1
_journal_name_full Organometallics
_journal_page_first 61
_journal_paper_doi 10.1021/om9007407
_journal_volume 29
_journal_year 2010
_chemical_formula_sum 'C37 H43 O3 Re Rh S3'
_chemical_formula_weight 921.00
_chemical_name_systematic
; 
 ? 
;
_space_group_IT_number 2
_symmetry_cell_setting triclinic
_symmetry_space_group_name_Hall '-P 1'
_symmetry_space_group_name_H-M 'P -1'
_atom_sites_solution_hydrogens geom
_atom_sites_solution_primary direct
_atom_sites_solution_secondary difmap
_audit_creation_method SHELXL-97
_cell_angle_alpha 75.129(2)
_cell_angle_beta 84.321(2)
_cell_angle_gamma 73.017(2)
_cell_formula_units_Z 2
_cell_length_a 10.0846(11)
_cell_length_b 12.1843(13)
_cell_length_c 15.7855(17)
_cell_measurement_reflns_used 952
_cell_measurement_temperature 233(2)
_cell_measurement_theta_max 21.25
_cell_measurement_theta_min 2.37
_cell_volume 1792.3(3)
_computing_cell_refinement 'Bruker SMART'
_computing_data_collection 'Bruker SMART'
_computing_data_reduction 'Bruker SAINT'
_computing_molecular_graphics 'Bruker SHELXTL'
_computing_publication_material 'Bruker SHELXTL'
_computing_structure_refinement 'SHELXL-97 (Sheldrick, 1997)'
_computing_structure_solution 'SHELXS-97 (Sheldrick, 1990)'
_diffrn_ambient_temperature 233(2)
_diffrn_measured_fraction_theta_full 0.873
_diffrn_measured_fraction_theta_max 0.873
_diffrn_measurement_device_type 'CCD area detector'
_diffrn_measurement_method 'phi and omega scans'
_diffrn_radiation_monochromator graphite
_diffrn_radiation_source 'fine-focus sealed tube'
_diffrn_radiation_type MoK\a
_diffrn_radiation_wavelength 0.71073
_diffrn_reflns_av_R_equivalents 0.0850
_diffrn_reflns_av_sigmaI/netI 0.1859
_diffrn_reflns_limit_h_max 13
_diffrn_reflns_limit_h_min -12
_diffrn_reflns_limit_k_max 16
_diffrn_reflns_limit_k_min -16
_diffrn_reflns_limit_l_max 21
_diffrn_reflns_limit_l_min -20
_diffrn_reflns_number 15736
_diffrn_reflns_theta_full 28.82
_diffrn_reflns_theta_max 28.82
_diffrn_reflns_theta_min 1.34
_exptl_absorpt_coefficient_mu 4.043
_exptl_absorpt_correction_T_max 0.8701
_exptl_absorpt_correction_T_min 0.7281
_exptl_absorpt_correction_type empirical
_exptl_crystal_colour REd
_exptl_crystal_density_diffrn 1.707
_exptl_crystal_density_method 'not measured'
_exptl_crystal_description Prismatic
_exptl_crystal_F_000 914
_exptl_crystal_size_max 0.14
_exptl_crystal_size_mid 0.03
_exptl_crystal_size_min 0.009
_refine_diff_density_max 1.251
_refine_diff_density_min -1.035
_refine_diff_density_rms 0.180
_refine_ls_extinction_method none
_refine_ls_goodness_of_fit_ref 0.844
_refine_ls_hydrogen_treatment noref
_refine_ls_matrix_type full
_refine_ls_number_parameters 415
_refine_ls_number_reflns 8191
_refine_ls_number_restraints 0
_refine_ls_restrained_S_all 0.844
_refine_ls_R_factor_all 0.1227
_refine_ls_R_factor_gt 0.0522
_refine_ls_shift/su_max 0.061
_refine_ls_shift/su_mean 0.002
_refine_ls_structure_factor_coef Fsqd
_refine_ls_weighting_details 'calc w=1/[\s^2^(Fo^2^)+(0.0423P)^2^+0.0000P] where P=(Fo^2^+2Fc^2^)/3'
_refine_ls_weighting_scheme calc
_refine_ls_wR_factor_gt 0.0875
_refine_ls_wR_factor_ref 0.1250
_reflns_number_gt 4442
_reflns_number_total 8191
_reflns_threshold_expression >2sigma(I)
_cod_data_source_file om9007407_si_005.cif
_cod_data_source_block w1420m
_cod_depositor_comments
;
The following automatic conversions were performed:

'_symmetry_cell_setting' value 'Triclinic' changed to 'triclinic'
according to /home/saulius/struct/CIF-dictionaries/cif_core.dic
dictionary named 'cif_core.dic' version 2.4.1 from 2010-06-29.

Automatic conversion script
Id: cif_fix_values 1715 2011-07-08 13:25:40Z adriana 
;
_cod_original_sg_symbol_H-M P-1
_cod_database_code 4067278

loop_
_symmetry_equiv_pos_as_xyz
'x, y, z'
'-x, -y, -z'

loop_
_atom_site_label
_atom_site_type_symbol
_atom_site_fract_x
_atom_site_fract_y
_atom_site_fract_z
_atom_site_U_iso_or_equiv
_atom_site_adp_type
_atom_site_occupancy
_atom_site_symmetry_multiplicity
_atom_site_calc_flag
_atom_site_refinement_flags
Rh1 Rh 0.29428(7) 0.75246(6) 0.23693(5) 0.0264(2) Uani 1 1 d .
Re1 Re -0.02132(4) 0.74773(4) 0.19691(3) 0.02682(13) Uani 1 1 d .
S1 S 0.2187(3) 0.6595(2) 0.14150(16) 0.0286(6) Uani 1 1 d .
S2 S 0.0933(2) 0.9093(2) 0.17922(16) 0.0271(6) Uani 1 1 d .
S3 S 0.1208(2) 0.6800(2) 0.33213(16) 0.0280(6) Uani 1 1 d .
O1 O -0.1631(8) 0.8537(7) 0.0204(5) 0.054(2) Uani 1 1 d .
O2 O -0.1175(8) 0.5247(6) 0.2280(6) 0.062(2) Uani 1 1 d .
O3 O -0.2898(7) 0.8634(6) 0.2875(5) 0.045(2) Uani 1 1 d .
C1 C 0.4539(11) 0.8434(9) 0.2009(8) 0.046(3) Uani 1 1 d .
C2 C 0.5078(10) 0.7244(9) 0.1944(7) 0.035(3) Uani 1 1 d .
C3 C 0.5010(10) 0.6496(9) 0.2802(7) 0.036(3) Uani 1 1 d .
C4 C 0.4424(10) 0.7225(10) 0.3384(7) 0.040(3) Uani 1 1 d .
C5 C 0.4111(10) 0.8425(10) 0.2913(7) 0.038(3) Uani 1 1 d .
C6 C 0.4468(13) 0.9512(11) 0.1281(9) 0.075(4) Uani 1 1 d .
H6A H 0.4596 0.9295 0.0723 0.113 Uiso 1 1 calc R
H6B H 0.5193 0.9859 0.1346 0.113 Uiso 1 1 calc R
H6C H 0.3571 1.0081 0.1303 0.113 Uiso 1 1 calc R
C7 C 0.5731(11) 0.6854(11) 0.1142(8) 0.061(4) Uani 1 1 d .
H7A H 0.5231 0.7377 0.0630 0.092 Uiso 1 1 calc R
H7B H 0.5698 0.6053 0.1188 0.092 Uiso 1 1 calc R
H7C H 0.6689 0.6879 0.1085 0.092 Uiso 1 1 calc R
C8 C 0.5533(12) 0.5167(9) 0.3065(9) 0.070(4) Uani 1 1 d .
H8A H 0.4868 0.4853 0.3468 0.105 Uiso 1 1 calc R
H8B H 0.6416 0.4937 0.3348 0.105 Uiso 1 1 calc R
H8C H 0.5650 0.4854 0.2547 0.105 Uiso 1 1 calc R
C9 C 0.4222(13) 0.6799(12) 0.4347(7) 0.067(4) Uani 1 1 d .
H9A H 0.4111 0.6007 0.4475 0.100 Uiso 1 1 calc R
H9B H 0.3400 0.7325 0.4547 0.100 Uiso 1 1 calc R
H9C H 0.5025 0.6786 0.4645 0.100 Uiso 1 1 calc R
C10 C 0.3593(13) 0.9453(11) 0.3323(9) 0.077(4) Uani 1 1 d .
H10A H 0.2904 0.9299 0.3776 0.116 Uiso 1 1 calc R
H10B H 0.3179 1.0157 0.2879 0.116 Uiso 1 1 calc R
H10C H 0.4361 0.9572 0.3579 0.116 Uiso 1 1 calc R
C11 C -0.1096(10) 0.8113(9) 0.0874(7) 0.033(3) Uani 1 1 d .
C12 C -0.0812(10) 0.6088(9) 0.2159(7) 0.035(3) Uani 1 1 d .
C13 C -0.1868(11) 0.8176(8) 0.2540(6) 0.033(2) Uani 1 1 d .
C14 C 0.2579(10) 0.7151(8) 0.0288(6) 0.029(2) Uani 1 1 d .
C15 C 0.2158(11) 0.8327(8) -0.0175(6) 0.038(3) Uani 1 1 d .
H15 H 0.1594 0.8901 0.0104 0.045 Uiso 1 1 calc R
C16 C 0.2568(11) 0.8660(9) -0.1051(7) 0.040(3) Uani 1 1 d .
H16 H 0.2278 0.9461 -0.1346 0.048 Uiso 1 1 calc R
C17 C 0.3388(11) 0.7854(9) -0.1503(7) 0.038(3) Uani 1 1 d .
C18 C 0.3802(12) 0.6683(9) -0.1035(7) 0.051(3) Uani 1 1 d .
H18 H 0.4358 0.6107 -0.1315 0.061 Uiso 1 1 calc R
C19 C 0.3407(11) 0.6343(9) -0.0152(7) 0.045(3) Uani 1 1 d .
H19 H 0.3715 0.5545 0.0148 0.054 Uiso 1 1 calc R
C20 C 0.3831(13) 0.8228(10) -0.2459(7) 0.060(4) Uani 1 1 d .
H20A H 0.3024 0.8703 -0.2801 0.090 Uiso 1 1 calc R
H20B H 0.4268 0.7532 -0.2681 0.090 Uiso 1 1 calc R
H20C H 0.4484 0.8690 -0.2504 0.090 Uiso 1 1 calc R
C21 C 0.0321(9) 1.0052(8) 0.2533(7) 0.031(2) Uani 1 1 d .
C22 C -0.0211(10) 0.9748(9) 0.3376(6) 0.032(2) Uani 1 1 d .
H22 H -0.0293 0.8977 0.3603 0.039 Uiso 1 1 calc R
C23 C -0.0619(11) 1.0550(9) 0.3881(7) 0.040(3) Uani 1 1 d .
H23 H -0.0967 1.0317 0.4453 0.048 Uiso 1 1 calc R
C24 C -0.0531(11) 1.1711(9) 0.3570(7) 0.037(3) Uani 1 1 d .
C25 C -0.0056(12) 1.2007(9) 0.2744(8) 0.052(3) Uani 1 1 d .
H25 H -0.0010 1.2789 0.2521 0.062 Uiso 1 1 calc R
C26 C 0.0377(10) 1.1226(9) 0.2194(7) 0.039(3) Uani 1 1 d .
H26 H 0.0695 1.1476 0.1617 0.047 Uiso 1 1 calc R
C27 C -0.0985(12) 1.2579(9) 0.4136(7) 0.054(3) Uani 1 1 d .
H27A H -0.0251 1.2941 0.4148 0.080 Uiso 1 1 calc R
H27B H -0.1185 1.2172 0.4727 0.080 Uiso 1 1 calc R
H27C H -0.1812 1.3185 0.3900 0.080 Uiso 1 1 calc R
C28 C 0.1756(9) 0.5215(8) 0.3748(7) 0.029(2) Uani 1 1 d .
C29 C 0.1754(10) 0.4801(8) 0.4642(6) 0.036(3) Uani 1 1 d .
H29 H 0.1481 0.5338 0.5003 0.043 Uiso 1 1 calc R
C30 C 0.2154(11) 0.3594(8) 0.5018(7) 0.041(3) Uani 1 1 d .
H30 H 0.2151 0.3325 0.5632 0.050 Uiso 1 1 calc R
C31 C 0.2553(11) 0.2792(8) 0.4510(6) 0.034(3) Uani 1 1 d .
C32 C 0.2548(11) 0.3201(9) 0.3620(7) 0.046(3) Uani 1 1 d .
H32 H 0.2835 0.2662 0.3261 0.055 Uiso 1 1 calc R
C33 C 0.2124(11) 0.4408(8) 0.3237(7) 0.040(3) Uani 1 1 d .
H33 H 0.2090 0.4674 0.2623 0.048 Uiso 1 1 calc R
C34 C 0.3010(13) 0.1448(9) 0.4910(7) 0.060(4) Uani 1 1 d .
H34A H 0.2955 0.1298 0.5544 0.090 Uiso 1 1 calc R
H34B H 0.3957 0.1122 0.4722 0.090 Uiso 1 1 calc R
H34C H 0.2404 0.1078 0.4714 0.090 Uiso 1 1 calc R
C35 C 0.877(3) 0.583(3) 0.955(2) 0.15(2) Uani 1 1 d .
H35A H 0.8814 0.5046 0.9482 0.176 Uiso 1 1 calc R
H35B H 0.8285 0.5879 1.0114 0.176 Uiso 1 1 calc R
C36 C 0.993(3) 0.5702(19) 0.9728(13) 0.152(11) Uani 1 1 d .
H36A H 1.0017 0.6204 1.0104 0.182 Uiso 1 1 calc R
H36B H 1.0562 0.5774 0.9215 0.182 Uiso 1 1 calc R
C37 C 0.797(3) 0.641(3) 0.9080(19) 0.21(3) Uani 1 1 d .
H37A H 0.7467 0.7097 0.9295 0.312 Uiso 1 1 calc R
H37B H 0.7331 0.5975 0.9017 0.312 Uiso 1 1 calc R
H37C H 0.8406 0.6657 0.8515 0.312 Uiso 1 1 calc R

loop_
_atom_site_aniso_label
_atom_site_aniso_U_11
_atom_site_aniso_U_22
_atom_site_aniso_U_33
_atom_site_aniso_U_23
_atom_site_aniso_U_13
_atom_site_aniso_U_12
Rh1 0.0240(4) 0.0234(4) 0.0307(5) -0.0046(4) -0.0032(4) -0.0057(3)
Re1 0.0257(2) 0.0211(2) 0.0324(2) -0.00342(17) -0.00370(17) -0.00628(16)
S1 0.0301(14) 0.0242(13) 0.0297(14) -0.0058(11) 0.0004(11) -0.0057(11)
S2 0.0288(14) 0.0195(13) 0.0312(14) -0.0051(11) -0.0032(11) -0.0040(10)
S3 0.0285(14) 0.0206(13) 0.0315(15) -0.0009(11) -0.0037(11) -0.0054(11)
O1 0.062(6) 0.058(5) 0.043(5) -0.009(4) -0.009(4) -0.016(4)
O2 0.057(6) 0.032(5) 0.097(7) -0.004(5) -0.007(5) -0.023(4)
O3 0.030(4) 0.043(5) 0.056(5) -0.014(4) 0.000(4) 0.001(4)
C1 0.042(7) 0.031(6) 0.065(9) 0.002(6) -0.009(6) -0.019(5)
C2 0.028(6) 0.047(7) 0.034(6) -0.022(6) 0.002(5) -0.005(5)
C3 0.036(6) 0.038(7) 0.034(6) -0.002(5) -0.004(5) -0.016(5)
C4 0.034(6) 0.052(8) 0.038(7) -0.012(6) -0.004(5) -0.015(6)
C5 0.027(6) 0.051(7) 0.038(7) -0.015(6) -0.011(5) -0.006(5)
C6 0.062(9) 0.058(9) 0.098(11) 0.013(8) -0.018(8) -0.027(7)
C7 0.040(7) 0.075(9) 0.077(10) -0.033(8) 0.006(7) -0.019(7)
C8 0.042(7) 0.037(7) 0.112(12) 0.015(7) -0.032(8) 0.000(6)
C9 0.062(9) 0.111(12) 0.033(7) -0.011(8) -0.010(6) -0.037(8)
C10 0.054(9) 0.074(10) 0.122(13) -0.056(10) -0.010(8) -0.014(7)
C11 0.029(6) 0.037(6) 0.045(7) -0.015(5) -0.005(5) -0.020(5)
C12 0.025(6) 0.023(6) 0.049(7) 0.002(5) -0.013(5) 0.000(5)
C13 0.043(7) 0.022(5) 0.032(6) 0.003(5) -0.014(5) -0.008(5)
C14 0.036(6) 0.031(6) 0.023(5) -0.004(5) -0.008(5) -0.012(5)
C15 0.055(7) 0.019(5) 0.032(6) -0.007(5) -0.003(5) 0.003(5)
C16 0.050(7) 0.026(6) 0.041(7) -0.001(5) 0.001(6) -0.013(5)
C17 0.040(6) 0.028(6) 0.041(7) -0.009(5) -0.003(5) -0.004(5)
C18 0.082(9) 0.036(7) 0.031(7) -0.021(5) 0.005(6) 0.001(6)
C19 0.060(8) 0.024(6) 0.042(7) -0.013(5) 0.005(6) 0.003(5)
C20 0.072(9) 0.051(8) 0.045(8) -0.008(6) 0.009(7) -0.004(7)
C21 0.023(5) 0.022(5) 0.047(7) -0.012(5) -0.006(5) 0.000(4)
C22 0.034(6) 0.030(6) 0.030(6) -0.003(5) -0.002(5) -0.007(5)
C23 0.047(7) 0.038(7) 0.034(6) -0.007(5) 0.006(5) -0.012(5)
C24 0.044(7) 0.034(6) 0.037(7) -0.017(5) -0.005(5) -0.007(5)
C25 0.054(8) 0.027(6) 0.076(9) -0.017(6) -0.003(7) -0.010(6)
C26 0.045(7) 0.036(6) 0.030(6) -0.003(5) 0.006(5) -0.007(5)
C27 0.074(9) 0.043(7) 0.054(8) -0.033(6) 0.018(7) -0.019(6)
C28 0.025(5) 0.020(5) 0.041(6) -0.004(5) -0.001(5) -0.008(4)
C29 0.045(7) 0.030(6) 0.033(6) -0.002(5) -0.011(5) -0.010(5)
C30 0.060(8) 0.018(5) 0.032(6) 0.004(5) -0.005(6) 0.003(5)
C31 0.052(7) 0.016(5) 0.029(6) -0.002(4) 0.002(5) -0.006(5)
C32 0.054(8) 0.031(6) 0.050(8) -0.008(6) 0.002(6) -0.010(6)
C33 0.051(7) 0.025(6) 0.034(6) 0.000(5) 0.003(5) -0.005(5)
C34 0.094(10) 0.029(6) 0.051(8) -0.002(6) -0.016(7) -0.010(7)
C35 0.12(2) 0.20(4) 0.22(5) -0.19(4) 0.12(3) -0.12(3)
C36 0.30(4) 0.090(16) 0.092(15) -0.054(13) -0.03(2) -0.06(2)
C37 0.40(6) 0.26(4) 0.12(3) -0.15(3) 0.17(3) -0.31(5)

loop_
_atom_type_symbol
_atom_type_description
_atom_type_scat_dispersion_real
_atom_type_scat_dispersion_imag
_atom_type_scat_source
C C 0.0033 0.0016 'International Tables Vol C Tables 4.2.6.8 and 6.1.1.4'
H H 0.0000 0.0000 'International Tables Vol C Tables 4.2.6.8 and 6.1.1.4'
O O 0.0106 0.0060 'International Tables Vol C Tables 4.2.6.8 and 6.1.1.4'
S S 0.1246 0.1234 'International Tables Vol C Tables 4.2.6.8 and 6.1.1.4'
Rh Rh -1.1178 0.9187 'International Tables Vol C Tables 4.2.6.8 and 6.1.1.4'
Re Re -1.0185 7.2310 'International Tables Vol C Tables 4.2.6.8 and 6.1.1.4'

loop_
_geom_angle_atom_site_label_1
_geom_angle_atom_site_label_2
_geom_angle_atom_site_label_3
_geom_angle
_geom_angle_site_symmetry_3
C2 Rh1 C1 38.4(4) .
C2 Rh1 C3 38.8(3) .
C1 Rh1 C3 64.3(4) .
C2 Rh1 C5 64.8(4) .
C1 Rh1 C5 38.9(4) .
C3 Rh1 C5 64.0(4) .
C2 Rh1 C4 64.1(4) .
C1 Rh1 C4 63.9(4) .
C3 Rh1 C4 37.8(4) .
C5 Rh1 C4 37.9(4) .
C2 Rh1 S1 99.2(3) .
C1 Rh1 S1 123.5(3) .
C3 Rh1 S1 108.9(3) .
C5 Rh1 S1 162.2(3) .
C4 Rh1 S1 143.6(3) .
C2 Rh1 S2 129.8(3) .
C1 Rh1 S2 100.5(3) .
C3 Rh1 S2 164.6(3) .
C5 Rh1 S2 102.9(3) .
C4 Rh1 S2 134.9(3) .
S1 Rh1 S2 81.10(8) .
C2 Rh1 S3 148.3(3) .
C1 Rh1 S3 155.4(3) .
C3 Rh1 S3 110.8(3) .
C5 Rh1 S3 116.5(3) .
C4 Rh1 S3 97.0(3) .
S1 Rh1 S3 81.06(8) .
S2 Rh1 S3 81.72(8) .
C11 Re1 C13 90.1(4) .
C11 Re1 C12 91.6(4) .
C13 Re1 C12 88.7(4) .
C11 Re1 S2 94.5(3) .
C13 Re1 S2 97.7(3) .
C12 Re1 S2 171.1(3) .
C11 Re1 S3 171.6(3) .
C13 Re1 S3 94.3(3) .
C12 Re1 S3 95.6(3) .
S2 Re1 S3 77.85(8) .
C11 Re1 S1 98.2(3) .
C13 Re1 S1 170.4(3) .
C12 Re1 S1 95.9(3) .
S2 Re1 S1 76.94(8) .
S3 Re1 S1 76.82(8) .
C14 S1 Rh1 112.9(3) .
C14 S1 Re1 116.7(3) .
Rh1 S1 Re1 85.19(8) .
C21 S2 Rh1 110.3(3) .
C21 S2 Re1 115.7(3) .
Rh1 S2 Re1 85.15(7) .
C28 S3 Rh1 112.5(3) .
C28 S3 Re1 114.7(3) .
Rh1 S3 Re1 85.04(8) .
C2 C1 C5 108.0(10) .
C2 C1 C6 126.3(11) .
C5 C1 C6 125.7(11) .
C2 C1 Rh1 70.1(6) .
C5 C1 Rh1 71.3(6) .
C6 C1 Rh1 125.8(8) .
C1 C2 C3 107.9(9) .
C1 C2 C7 125.6(11) .
C3 C2 C7 126.3(10) .
C1 C2 Rh1 71.4(6) .
C3 C2 Rh1 71.4(6) .
C7 C2 Rh1 127.4(7) .
C4 C3 C2 107.9(9) .
C4 C3 C8 124.9(10) .
C2 C3 C8 127.1(10) .
C4 C3 Rh1 71.8(6) .
C2 C3 Rh1 69.8(5) .
C8 C3 Rh1 126.4(7) .
C3 C4 C5 109.3(9) .
C3 C4 C9 125.2(11) .
C5 C4 C9 125.5(11) .
C3 C4 Rh1 70.4(6) .
C5 C4 Rh1 71.0(6) .
C9 C4 Rh1 126.8(7) .
C4 C5 C1 106.9(10) .
C4 C5 C10 124.6(11) .
C1 C5 C10 128.1(11) .
C4 C5 Rh1 71.2(6) .
C1 C5 Rh1 69.8(6) .
C10 C5 Rh1 129.4(7) .
O1 C11 Re1 177.8(9) .
O2 C12 Re1 179.5(10) .
O3 C13 Re1 178.2(9) .
C19 C14 C15 117.5(9) .
C19 C14 S1 116.7(7) .
C15 C14 S1 125.8(8) .
C14 C15 C16 120.5(9) .
C17 C16 C15 122.6(9) .
C18 C17 C16 116.5(10) .
C18 C17 C20 121.4(9) .
C16 C17 C20 122.1(9) .
C17 C18 C19 121.3(10) .
C14 C19 C18 121.7(10) .
C22 C21 C26 118.4(9) .
C22 C21 S2 126.4(8) .
C26 C21 S2 115.2(8) .
C23 C22 C21 121.0(9) .
C22 C23 C24 121.6(10) .
C25 C24 C23 116.9(10) .
C25 C24 C27 122.2(10) .
C23 C24 C27 120.8(10) .
C24 C25 C26 124.1(10) .
C25 C26 C21 117.9(9) .
C29 C28 C33 118.4(9) .
C29 C28 S3 117.2(8) .
C33 C28 S3 124.3(8) .
C28 C29 C30 120.5(10) .
C31 C30 C29 121.1(10) .
C32 C31 C30 118.5(9) .
C32 C31 C34 119.3(9) .
C30 C31 C34 122.2(9) .
C31 C32 C33 120.8(10) .
C28 C33 C32 120.6(10) .
C37 C35 C36 141(5) .
C35 C36 C36 91(3) 2_767

loop_
_geom_bond_atom_site_label_1
_geom_bond_atom_site_label_2
_geom_bond_distance
_geom_bond_site_symmetry_2
Rh1 C2 2.146(9) .
Rh1 C1 2.163(10) .
Rh1 C3 2.168(10) .
Rh1 C5 2.184(10) .
Rh1 C4 2.187(10) .
Rh1 S1 2.396(3) .
Rh1 S2 2.408(2) .
Rh1 S3 2.408(2) .
Re1 C11 1.896(11) .
Re1 C13 1.895(11) .
Re1 C12 1.903(10) .
Re1 S2 2.505(2) .
Re1 S3 2.510(2) .
Re1 S1 2.515(2) .
S1 C14 1.782(10) .
S2 C21 1.803(10) .
S3 C28 1.809(9) .
O1 C11 1.160(11) .
O2 C12 1.151(10) .
O3 C13 1.172(11) .
C1 C2 1.418(14) .
C1 C5 1.449(15) .
C1 C6 1.496(14) .
C2 C3 1.434(13) .
C2 C7 1.491(13) .
C3 C4 1.409(13) .
C3 C8 1.507(13) .
C4 C5 1.418(14) .
C4 C9 1.489(14) .
C5 C10 1.492(14) .
C14 C19 1.381(12) .
C14 C15 1.391(12) .
C15 C16 1.394(13) .
C16 C17 1.389(13) .
C17 C18 1.388(13) .
C17 C20 1.522(14) .
C18 C19 1.400(14) .
C21 C22 1.384(13) .
C21 C26 1.408(12) .
C22 C23 1.365(13) .
C23 C24 1.399(13) .
C24 C25 1.339(14) .
C24 C27 1.500(13) .
C25 C26 1.399(14) .
C28 C29 1.371(12) .
C28 C33 1.375(12) .
C29 C30 1.389(12) .
C30 C31 1.367(13) .
C31 C32 1.365(13) .
C31 C34 1.542(13) .
C32 C33 1.392(13) .
C35 C37 1.10(5) .
C35 C36 1.19(3) .
C36 C36 1.68(4) 2_767
